data_7064155
loop_
_publ_author_name
'Bardonov, Daniil'
'Nasyrova, Darina'
'Metlin, Mikhail T.'
'Minyaev, Mikhail E.'
'Taydakov, Ilya V.'
'Roitershtein, Dmitrii M.'

_publ_section_title
;
 Synthesis, Structural and Photophysical Studies of Mono-and Dinuclear
 Alkali Metal 2,6-dibenzhydryl-4-methylphenolates
;
_journal_name_full 'New Journal of Chemistry'
_journal_paper_doi 10.1039/D5NJ03734D
_journal_year 2026
_chemical_formula_moiety 'C76 H64 N2 Na2 O2'
_chemical_formula_sum 'C76 H64 N2 Na2 O2'
_chemical_formula_weight 1083.27
_space_group_crystal_system monoclinic
_space_group_IT_number 14
_space_group_name_Hall '-P 2yn'
_space_group_name_H-M_alt 'P 1 21/n 1'
_atom_sites_solution_hydrogens geom
_atom_sites_solution_primary direct
_atom_sites_solution_secondary difmap
_audit_creation_date 2023-04-05
_audit_creation_method
;
Olex2 1.5
(compiled 2021.11.18 svn.ra9532c28 for OlexSys, GUI svn.r6429)
;
_audit_update_record
;
2025-09-05 deposited with the CCDC.	2025-12-08 downloaded from the CCDC.
;
_cell_angle_alpha 90
_cell_angle_beta 102.9140(10)
_cell_angle_gamma 90
_cell_formula_units_Z 2
_cell_length_a 12.51320(10)
_cell_length_b 18.04140(10)
_cell_length_c 13.35880(10)
_cell_measurement_reflns_used 27470
_cell_measurement_temperature 100.0(2)
_cell_measurement_theta_max 77.4610
_cell_measurement_theta_min 4.1740
_cell_volume 2939.54(4)
_computing_cell_refinement 'CrysAlisPro 1.171.42.79a (Rigaku OD, 2022)'
_computing_data_collection 'CrysAlisPro 1.171.42.79a (Rigaku OD, 2022)'
_computing_data_reduction 'CrysAlisPro 1.171.42.79a (Rigaku OD, 2022)'
_computing_molecular_graphics 'Olex2 1.5 (Dolomanov et al., 2009)'
_computing_publication_material 'Olex2 1.5 (Dolomanov et al., 2009)'
_computing_structure_refinement 'XL  (Sheldrick, 2008)'
_computing_structure_solution 'SHELXT 2014/5 (Sheldrick, 2014)'
_diffrn_ambient_environment N~2~
_diffrn_ambient_temperature 100.0(2)
_diffrn_detector 'Hybrid Pixel Array Detector'
_diffrn_detector_area_resol_mean 10.0000
_diffrn_detector_type HyPix
_diffrn_measured_fraction_theta_full 1.000
_diffrn_measured_fraction_theta_max 0.998
_diffrn_measurement_details
;
List of Runs (angles in degrees, time in seconds):

  # Type    Start    End  Width  t~exp~   \w     \q     \k     \f   Frames
#--------------------------------------------------------------------------
  1  \w    -86.00 -13.00   0.50    0.40    --  -48.70 125.00  65.00  146
  2  \w    -88.00 -59.00   0.50    0.40    --  -48.70-146.00-178.00   58
  3  \w     57.00  82.00   0.50    0.40    --   48.70-125.00 -12.00   50
  4  \w     52.00  77.00   0.50    0.40    --   48.70-146.00-178.00   50
  5  \w   -130.00-105.00   0.50    1.50    --  -86.25-146.00-178.00   50
  6  \w   -114.00 -89.00   0.50    1.50    --  -86.25-125.00 -12.00   50
  7  \w    112.00 138.00   0.50    1.50    --  107.75 146.00-128.00   52
  8  \w    112.00 137.00   0.50    1.50    --  107.75 125.00  65.00   50
  9  \w     49.00  76.00   0.50    1.50    --  107.75-146.00-178.00   54
 10  \w     64.00 107.00   0.50    1.50    --  107.75-125.00 -12.00   86
 11  \w   -100.00 -74.00   0.50    0.40    --  -48.70-125.00   0.00   52
 12  \w    -25.00   8.00   0.50    0.40    --  -48.70  19.00 -30.00   66
 13  \w    -25.00  25.00   0.50    0.40    --  -48.70  19.00-180.00  100
 14  \w   -117.00 -74.00   0.50    0.40    --  -48.70-125.00 -90.00   86
 15  \w    -26.00  26.00   0.50    0.40    --  -48.70  19.00 -90.00  104
 16  \w     98.00 124.00   0.50    1.50    --  107.75  45.00 -90.00   52
 17  \w     58.00 103.00   0.50    1.50    --  107.75 -95.00  30.00   90
 18  \w     37.00  70.00   0.50    1.50    --  107.75 -61.00-180.00   66
 19  \w     57.00 105.00   0.50    1.50    --  107.75 -95.00 -30.00   96
 20  \w     99.00 130.00   0.50    1.50    --  107.75 125.00-180.00   62
 21  \w     37.00  90.00   0.50    1.50    --  107.75 -77.00  90.00  106
 22  \w    140.00 165.00   0.50    1.50    --  107.75  61.00-150.00   50
 23  \w     51.00  77.00   0.50    1.50    --  107.75-136.00-143.18   52
 24  \w     72.00 111.00   0.50    1.50    --  107.75-125.00-180.00   78
 25  \w     97.00 131.00   0.50    1.50    --  107.75  15.00   0.00   68
 26  \w     95.00 158.00   0.50    1.50    --  107.75 125.00  90.00  126
 27  \w     42.00  68.00   0.50    1.50    --  107.75 -88.00 -73.45   52
 28  \w    120.00 154.00   0.50    1.50    --  107.75  -3.00 118.85   68
 29  \w     65.00 108.00   0.50    1.50    --  107.75-107.00 101.04   86
 30  \w     81.00 107.00   0.50    1.50    --  107.75-102.00  10.95   52
 31  \w    126.00 171.00   0.50    1.50    --  107.75 125.00 150.00   90
 32  \w     81.00 107.00   0.50    1.50    --  107.75-105.00 -31.68   52
 33  \w    125.00 171.00   0.50    1.50    --  107.75  30.00   0.00   92
 34  \w     36.00  70.00   0.50    1.50    --  107.75 -61.00 -90.00   68
 35  \w     37.00  69.00   0.50    1.50    --  107.75 -61.00  30.00   64
 36  \w     76.00 101.00   0.50    1.50    --  107.75-125.00 -90.00   50
 37  \w    128.00 154.00   0.50    1.50    --  107.75  61.00  30.00   52
 38  \w     54.00  80.00   0.50    1.50    --  107.75 -95.00-120.00   52
 39  \w     83.00 108.00   0.50    1.50    --  107.75-136.00-143.18   50
 40  \w     68.00 102.00   0.50    1.50    --  107.75 -77.00 -60.00   68
 41  \w     71.00 111.00   0.50    1.50    --  107.75-125.00  90.00   80
 42  \w     53.00 102.00   0.50    1.50    --  107.75 -95.00   0.00   98
 43  \w     36.00  69.00   0.50    1.50    --  107.75 -61.00 -30.00   66
 44  \w     91.00 117.00   0.50    1.50    --  107.75 -80.00 130.95   52
 45  \w     41.00  71.00   0.50    1.50    --  107.75 -61.00 120.00   60
 46  \w    101.00 127.00   0.50    1.50    --  107.75 -88.00 -73.45   52
 47  \w     57.00  83.00   0.50    1.50    --  107.75 -77.00 150.00   52
 48  \w     73.00  99.00   0.50    1.50    --  107.75 -95.00  90.00   52
 49  \w     40.00  92.00   0.50    1.50    --  107.75-125.00 150.00  104
 50  \w    100.00 178.00   0.50    1.50    --  107.75  45.00  30.00  156
 51  \w    116.00 142.00   0.50    1.50    --  107.75  45.00 150.00   52
 52  \w     97.00 122.00   0.50    1.50    --  107.75  15.00 -60.00   50
 53  \w    128.00 154.00   0.50    1.50    --  107.75  15.00 -60.00   52
 54  \w    130.00 177.00   0.50    1.50    --  107.75  61.00   0.00   94
 55  \w     65.00  91.00   0.50    1.50    --  107.75 -79.00-113.07   52
 56  \w     36.00  71.00   0.50    1.50    --  107.75 -61.00 150.00   70
;
_diffrn_measurement_device 'four-circle diffractometer'
_diffrn_measurement_device_type 'XtaLAB Synergy, Dualflex, HyPix'
_diffrn_measurement_method '\w scans'
_diffrn_orient_matrix_type 'CrysAlisPro convention (1999,Acta A55,543-557)'
_diffrn_orient_matrix_UB_11 -0.0081111000
_diffrn_orient_matrix_UB_12 0.0761589000
_diffrn_orient_matrix_UB_13 -0.0533311000
_diffrn_orient_matrix_UB_21 0.0370446000
_diffrn_orient_matrix_UB_22 0.0380342000
_diffrn_orient_matrix_UB_23 0.1053173000
_diffrn_orient_matrix_UB_31 0.1204724000
_diffrn_orient_matrix_UB_32 -0.0065730000
_diffrn_orient_matrix_UB_33 -0.0082399000
_diffrn_radiation_monochromator mirror
_diffrn_radiation_probe x-ray
_diffrn_radiation_type 'Cu K\a'
_diffrn_radiation_wavelength 1.54184
_diffrn_reflns_av_R_equivalents 0.0304
_diffrn_reflns_av_unetI/netI 0.0210
_diffrn_reflns_Laue_measured_fraction_full 1.000
_diffrn_reflns_Laue_measured_fraction_max 0.998
_diffrn_reflns_limit_h_max 15
_diffrn_reflns_limit_h_min -10
_diffrn_reflns_limit_k_max 22
_diffrn_reflns_limit_k_min -22
_diffrn_reflns_limit_l_max 16
_diffrn_reflns_limit_l_min -16
_diffrn_reflns_number 39813
_diffrn_reflns_point_group_measured_fraction_full 1.000
_diffrn_reflns_point_group_measured_fraction_max 0.998
_diffrn_reflns_theta_full 67.684
_diffrn_reflns_theta_max 77.869
_diffrn_reflns_theta_min 4.187
_diffrn_source 'micro-focus sealed X-ray tube'
_diffrn_source_type 'PhotonJet (Cu) X-ray Source'
_exptl_absorpt_coefficient_mu 0.688
_exptl_absorpt_correction_T_max 0.978
_exptl_absorpt_correction_T_min 0.952
_exptl_absorpt_correction_type analytical
_exptl_absorpt_process_details
;
CrysAlisPro 1.171.42.79a (Rigaku Oxford Diffraction, 2022)
Analytical numeric absorption correction using a multifaceted crystal
model based on expressions derived by R.C. Clark & J.S. Reid.
(Clark, R. C. & Reid, J. S. (1995). Acta Cryst. A51, 887-897)
Empirical absorption correction using spherical harmonics,
implemented in SCALE3 ABSPACK scaling algorithm.
;
_exptl_crystal_colour colourless
_exptl_crystal_density_diffrn 1.224
_exptl_crystal_density_method 'not measured'
_exptl_crystal_description block
_exptl_crystal_F_000 1144
_exptl_crystal_size_max 0.34
_exptl_crystal_size_mid 0.17
_exptl_crystal_size_min 0.14
_refine_diff_density_max 0.231
_refine_diff_density_min -0.249
_refine_diff_density_rms 0.040
_refine_ls_extinction_method none
_refine_ls_goodness_of_fit_ref 1.037
_refine_ls_hydrogen_treatment constr
_refine_ls_matrix_type full
_refine_ls_number_parameters 371
_refine_ls_number_reflns 6256
_refine_ls_number_restraints 0
_refine_ls_restrained_S_all 1.037
_refine_ls_R_factor_all 0.0377
_refine_ls_R_factor_gt 0.0360
_refine_ls_shift/su_max 0.001
_refine_ls_shift/su_mean 0.000
_refine_ls_structure_factor_coef Fsqd
_refine_ls_weighting_details 'w=1/[\s^2^(Fo^2^)+(0.0424P)^2^+1.1667P] where P=(Fo^2^+2Fc^2^)/3'
_refine_ls_weighting_scheme calc
_refine_ls_wR_factor_gt 0.0919
_refine_ls_wR_factor_ref 0.0932
_reflns_Friedel_coverage 0.000
_reflns_number_gt 5885
_reflns_number_total 6256
_reflns_threshold_expression 'I > 2\s(I)'
_cod_data_source_file d5nj03734d2.cif
_cod_data_source_block naoarpy
_cod_database_code 7064155
_shelx_shelxl_version_number 2018/3
_chemical_oxdiff_formula C20H20NaN
_chemical_oxdiff_usercomment NaOArPy
_shelx_space_group_comment
;
The symmetry employed for this shelxl refinement is uniquely defined
by the following loop, which should always be used as a source of
symmetry information in preference to the above space-group names.
They are only intended as comments.
;
_shelx_estimated_absorpt_t_max 0.910
_shelx_estimated_absorpt_t_min 0.800
_olex2_refinement_description
;
1. Fixed Uiso
 At 1.2 times of:
  All C(H) groups
 At 1.5 times of:
  All C(H,H,H) groups
2.a Ternary CH refined with riding coordinates:
 C7(H7), C21(H21)
2.b Aromatic/amide H refined with riding coordinates:
 C3(H3), C5(H5), C9(H9), C10(H10), C11(H11), C12(H12), C13(H13), C15(H15),
 C16(H16), C17(H17), C18(H18), C19(H19), C23(H23), C24(H24), C25(H25), C26(H26),
  C27(H27), C29(H29), C30(H30), C31(H31), C32(H32), C33(H33), C34(H34),
 C35(H35), C36(H36), C37(H37), C38(H38)
2.c Idealised Me refined as rotating group:
 C20(H20A,H20B,H20C)
;
_olex2_submission_special_instructions 'No special instructions were received'
_oxdiff_exptl_absorpt_empirical_details
;
Empirical correction (ABSPACK) includes:
- Absorption correction using spherical harmonics
- Frame scaling
;
_oxdiff_exptl_absorpt_empirical_full_max 1.445
_oxdiff_exptl_absorpt_empirical_full_min 0.544

loop_
_space_group_symop_operation_xyz
'x, y, z'
'-x+1/2, y+1/2, -z+1/2'
'-x, -y, -z'
'x-1/2, -y-1/2, z-1/2'

loop_
_atom_site_label
_atom_site_type_symbol
_atom_site_fract_x
_atom_site_fract_y
_atom_site_fract_z
_atom_site_U_iso_or_equiv
_atom_site_adp_type
_atom_site_occupancy
_atom_site_site_symmetry_order
_atom_site_calc_flag
_atom_site_refinement_flags_posn
_atom_site_refinement_flags_adp
_atom_site_refinement_flags_occupancy
_atom_site_disorder_assembly
_atom_site_disorder_group
Na1 Na 0.55502(3) 0.57906(2) 0.49253(3) 0.02245(11) Uani 1 1 d . . . . .
O1 O 0.38962(6) 0.53063(4) 0.43196(6) 0.01848(15) Uani 1 1 d . . . . .
N1 N 0.51420(8) 0.71121(5) 0.46253(8) 0.0253(2) Uani 1 1 d . . . . .
C1 C 0.29070(8) 0.54684(5) 0.37889(8) 0.01625(19) Uani 1 1 d . . . . .
C2 C 0.20692(8) 0.56987(5) 0.42887(8) 0.01644(19) Uani 1 1 d . . . . .
C3 C 0.10084(8) 0.58347(5) 0.37225(8) 0.0173(2) Uani 1 1 d . . . . .
H3 H 0.046322 0.598657 0.407295 0.021 Uiso 1 1 calc R U . . .
C4 C 0.07240(8) 0.57544(5) 0.26585(8) 0.0175(2) Uani 1 1 d . . . . .
C5 C 0.15453(8) 0.55327(6) 0.21667(8) 0.0176(2) Uani 1 1 d . . . . .
H5 H 0.136885 0.547499 0.144154 0.021 Uiso 1 1 calc R U . . .
C6 C 0.26149(8) 0.53932(5) 0.27041(8) 0.0168(2) Uani 1 1 d . . . . .
C7 C 0.23715(8) 0.57089(6) 0.54564(8) 0.0173(2) Uani 1 1 d . . . . .
H7 H 0.310117 0.595865 0.566164 0.021 Uiso 1 1 calc R U . . .
C8 C 0.25240(8) 0.49191(6) 0.58686(8) 0.0181(2) Uani 1 1 d . . . . .
C9 C 0.18473(9) 0.43451(6) 0.53988(8) 0.0216(2) Uani 1 1 d . . . . .
H9 H 0.129347 0.444463 0.480122 0.026 Uiso 1 1 calc R U . . .
C10 C 0.19726(10) 0.36287(6) 0.57939(9) 0.0262(2) Uani 1 1 d . . . . .
H10 H 0.150226 0.324456 0.546696 0.031 Uiso 1 1 calc R U . . .
C11 C 0.27812(10) 0.34726(7) 0.66631(9) 0.0273(2) Uani 1 1 d . . . . .
H11 H 0.286691 0.298355 0.693263 0.033 Uiso 1 1 calc R U . . .
C12 C 0.34629(9) 0.40378(7) 0.71342(9) 0.0269(2) Uani 1 1 d . . . . .
H12 H 0.401987 0.393493 0.772806 0.032 Uiso 1 1 calc R U . . .
C13 C 0.33350(9) 0.47559(6) 0.67407(8) 0.0220(2) Uani 1 1 d . . . . .
H13 H 0.380582 0.513886 0.707045 0.026 Uiso 1 1 calc R U . . .
C14 C 0.15758(8) 0.61547(6) 0.59328(8) 0.0185(2) Uani 1 1 d . . . . .
C15 C 0.08933(9) 0.58319(6) 0.65018(8) 0.0215(2) Uani 1 1 d . . . . .
H15 H 0.091112 0.531037 0.660200 0.026 Uiso 1 1 calc R U . . .
C16 C 0.01832(9) 0.62644(7) 0.69269(9) 0.0266(2) Uani 1 1 d . . . . .
H16 H -0.027531 0.603568 0.731584 0.032 Uiso 1 1 calc R U . . .
C17 C 0.01430(10) 0.70240(7) 0.67854(9) 0.0287(3) Uani 1 1 d . . . . .
H17 H -0.033598 0.731863 0.708035 0.034 Uiso 1 1 calc R U . . .
C18 C 0.08101(10) 0.73523(7) 0.62076(9) 0.0287(2) Uani 1 1 d . . . . .
H18 H 0.077901 0.787277 0.609717 0.034 Uiso 1 1 calc R U . . .
C19 C 0.15219(9) 0.69218(6) 0.57913(9) 0.0245(2) Uani 1 1 d . . . . .
H19 H 0.197978 0.715277 0.540375 0.029 Uiso 1 1 calc R U . . .
C20 C -0.04261(9) 0.59109(7) 0.20546(8) 0.0228(2) Uani 1 1 d . . . . .
H20A H -0.063374 0.554161 0.150763 0.034 Uiso 1 1 calc R U . . .
H20B H -0.045414 0.640697 0.175108 0.034 Uiso 1 1 calc R U . . .
H20C H -0.093636 0.588549 0.251343 0.034 Uiso 1 1 calc R U . . .
C21 C 0.34825(8) 0.50851(6) 0.21821(8) 0.0184(2) Uani 1 1 d . . . . .
H21 H 0.419785 0.528587 0.257730 0.022 Uiso 1 1 calc R U . . .
C22 C 0.33534(8) 0.53745(6) 0.10901(8) 0.0193(2) Uani 1 1 d . . . . .
C23 C 0.36417(9) 0.61099(6) 0.09574(9) 0.0228(2) Uani 1 1 d . . . . .
H23 H 0.391701 0.640775 0.154486 0.027 Uiso 1 1 calc R U . . .
C24 C 0.35347(9) 0.64157(7) -0.00149(9) 0.0267(2) Uani 1 1 d . . . . .
H24 H 0.374406 0.691573 -0.008531 0.032 Uiso 1 1 calc R U . . .
C25 C 0.31225(9) 0.59923(7) -0.08840(9) 0.0277(2) Uani 1 1 d . . . . .
H25 H 0.304314 0.620028 -0.154990 0.033 Uiso 1 1 calc R U . . .
C26 C 0.28291(9) 0.52631(7) -0.07663(9) 0.0274(2) Uani 1 1 d . . . . .
H26 H 0.254821 0.496893 -0.135632 0.033 Uiso 1 1 calc R U . . .
C27 C 0.29417(9) 0.49555(7) 0.02109(8) 0.0233(2) Uani 1 1 d . . . . .
H27 H 0.273529 0.445435 0.027793 0.028 Uiso 1 1 calc R U . . .
C28 C 0.35748(9) 0.42404(6) 0.22853(8) 0.0210(2) Uani 1 1 d . . . . .
C29 C 0.43400(10) 0.38535(7) 0.18647(10) 0.0291(3) Uani 1 1 d . . . . .
H29 H 0.478706 0.411638 0.149674 0.035 Uiso 1 1 calc R U . . .
C30 C 0.44542(11) 0.30900(8) 0.19783(11) 0.0374(3) Uani 1 1 d . . . . .
H30 H 0.497735 0.283695 0.168680 0.045 Uiso 1 1 calc R U . . .
C31 C 0.38131(12) 0.26944(7) 0.25120(11) 0.0371(3) Uani 1 1 d . . . . .
H31 H 0.389157 0.217231 0.258629 0.045 Uiso 1 1 calc R U . . .
C32 C 0.30556(11) 0.30702(7) 0.29361(10) 0.0305(3) Uani 1 1 d . . . . .
H32 H 0.261400 0.280406 0.330628 0.037 Uiso 1 1 calc R U . . .
C33 C 0.29369(9) 0.38351(6) 0.28239(9) 0.0233(2) Uani 1 1 d . . . . .
H33 H 0.241339 0.408489 0.311873 0.028 Uiso 1 1 calc R U . . .
C34 C 0.58435(9) 0.76828(6) 0.47096(9) 0.0242(2) Uani 1 1 d . . . . .
H34 H 0.660536 0.757580 0.483678 0.029 Uiso 1 1 calc R U . . .
C35 C 0.55233(10) 0.84164(6) 0.46226(9) 0.0243(2) Uani 1 1 d . . . . .
H35 H 0.605215 0.880130 0.468514 0.029 Uiso 1 1 calc R U . . .
C36 C 0.44165(10) 0.85797(6) 0.44423(9) 0.0253(2) Uani 1 1 d . . . . .
H36 H 0.416951 0.907898 0.437714 0.030 Uiso 1 1 calc R U . . .
C37 C 0.36773(9) 0.80009(7) 0.43589(9) 0.0251(2) Uani 1 1 d . . . . .
H37 H 0.291246 0.809527 0.424206 0.030 Uiso 1 1 calc R U . . .
C38 C 0.40726(9) 0.72807(6) 0.44489(9) 0.0249(2) Uani 1 1 d . . . . .
H38 H 0.355909 0.688597 0.438223 0.030 Uiso 1 1 calc R U . . .

loop_
_atom_site_aniso_label
_atom_site_aniso_U_11
_atom_site_aniso_U_22
_atom_site_aniso_U_33
_atom_site_aniso_U_23
_atom_site_aniso_U_13
_atom_site_aniso_U_12
Na1 0.0184(2) 0.0183(2) 0.0291(2) 0.00172(16) 0.00190(17) 0.00069(15)
O1 0.0150(3) 0.0197(4) 0.0197(4) 0.0000(3) 0.0019(3) 0.0018(3)
N1 0.0249(5) 0.0214(5) 0.0296(5) 0.0010(4) 0.0063(4) 0.0005(4)
C1 0.0157(4) 0.0130(4) 0.0192(5) 0.0006(4) 0.0023(4) -0.0002(3)
C2 0.0182(5) 0.0141(4) 0.0168(5) -0.0002(4) 0.0035(4) -0.0009(4)
C3 0.0170(5) 0.0157(5) 0.0200(5) 0.0000(4) 0.0058(4) 0.0002(4)
C4 0.0161(5) 0.0157(5) 0.0198(5) 0.0013(4) 0.0025(4) -0.0007(4)
C5 0.0196(5) 0.0167(5) 0.0160(5) -0.0002(4) 0.0027(4) -0.0010(4)
C6 0.0177(5) 0.0137(4) 0.0196(5) -0.0005(4) 0.0052(4) -0.0004(3)
C7 0.0167(4) 0.0174(5) 0.0174(5) -0.0006(4) 0.0027(4) 0.0001(4)
C8 0.0180(5) 0.0202(5) 0.0174(5) 0.0005(4) 0.0064(4) 0.0026(4)
C9 0.0228(5) 0.0213(5) 0.0200(5) -0.0003(4) 0.0032(4) 0.0003(4)
C10 0.0312(6) 0.0199(5) 0.0288(6) -0.0015(4) 0.0093(5) -0.0009(4)
C11 0.0314(6) 0.0223(5) 0.0309(6) 0.0067(4) 0.0126(5) 0.0068(4)
C12 0.0244(5) 0.0314(6) 0.0246(5) 0.0082(5) 0.0051(4) 0.0065(4)
C13 0.0198(5) 0.0260(5) 0.0200(5) 0.0012(4) 0.0039(4) 0.0010(4)
C14 0.0180(5) 0.0214(5) 0.0147(4) -0.0028(4) 0.0003(4) 0.0004(4)
C15 0.0214(5) 0.0240(5) 0.0188(5) -0.0010(4) 0.0037(4) 0.0014(4)
C16 0.0234(5) 0.0354(6) 0.0218(5) -0.0030(5) 0.0069(4) 0.0021(5)
C17 0.0257(5) 0.0339(6) 0.0257(6) -0.0094(5) 0.0045(4) 0.0077(5)
C18 0.0322(6) 0.0213(5) 0.0309(6) -0.0066(5) 0.0039(5) 0.0042(4)
C19 0.0270(5) 0.0214(5) 0.0256(5) -0.0033(4) 0.0071(4) -0.0003(4)
C20 0.0171(5) 0.0303(6) 0.0199(5) 0.0017(4) 0.0022(4) 0.0009(4)
C21 0.0167(5) 0.0196(5) 0.0190(5) -0.0021(4) 0.0041(4) -0.0002(4)
C22 0.0148(4) 0.0226(5) 0.0213(5) -0.0015(4) 0.0058(4) 0.0003(4)
C23 0.0211(5) 0.0223(5) 0.0248(5) -0.0017(4) 0.0045(4) -0.0002(4)
C24 0.0237(5) 0.0262(6) 0.0310(6) 0.0052(5) 0.0077(4) -0.0004(4)
C25 0.0221(5) 0.0402(7) 0.0222(5) 0.0056(5) 0.0077(4) 0.0007(5)
C26 0.0231(5) 0.0392(7) 0.0211(5) -0.0058(5) 0.0075(4) -0.0044(5)
C27 0.0219(5) 0.0270(6) 0.0228(5) -0.0045(4) 0.0086(4) -0.0046(4)
C28 0.0196(5) 0.0208(5) 0.0209(5) -0.0023(4) 0.0011(4) 0.0022(4)
C29 0.0249(6) 0.0285(6) 0.0340(6) -0.0045(5) 0.0070(5) 0.0050(5)
C30 0.0347(7) 0.0303(7) 0.0453(8) -0.0087(6) 0.0052(6) 0.0130(5)
C31 0.0447(7) 0.0196(6) 0.0415(7) -0.0025(5) -0.0023(6) 0.0083(5)
C32 0.0367(6) 0.0214(6) 0.0301(6) 0.0012(5) 0.0006(5) -0.0012(5)
C33 0.0250(5) 0.0208(5) 0.0229(5) -0.0014(4) 0.0027(4) 0.0006(4)
C34 0.0213(5) 0.0259(6) 0.0256(5) -0.0004(4) 0.0055(4) 0.0002(4)
C35 0.0282(6) 0.0226(5) 0.0237(5) -0.0025(4) 0.0088(4) -0.0045(4)
C36 0.0315(6) 0.0200(5) 0.0255(5) 0.0008(4) 0.0085(4) 0.0030(4)
C37 0.0224(5) 0.0272(6) 0.0252(5) 0.0016(4) 0.0045(4) 0.0023(4)
C38 0.0240(5) 0.0233(5) 0.0271(6) 0.0004(4) 0.0053(4) -0.0029(4)

loop_
_atom_type_symbol
_atom_type_description
_atom_type_scat_dispersion_real
_atom_type_scat_dispersion_imag
_atom_type_scat_source
C C 0.0181 0.0091 'International Tables Vol C Tables 4.2.6.8 and 6.1.1.4'
H H 0.0000 0.0000 'International Tables Vol C Tables 4.2.6.8 and 6.1.1.4'
N N 0.0311 0.0180 'International Tables Vol C Tables 4.2.6.8 and 6.1.1.4'
Na Na 0.1353 0.1239 'International Tables Vol C Tables 4.2.6.8 and 6.1.1.4'
O O 0.0492 0.0322 'International Tables Vol C Tables 4.2.6.8 and 6.1.1.4'

loop_
_exptl_crystal_face_index_h
_exptl_crystal_face_index_k
_exptl_crystal_face_index_l
_exptl_crystal_face_perp_dist
-4 -7 -5 0.0621
7 -4 -5 0.1785
-8 0 4 0.1297
-2 3 -7 0.0660
1 -1 2 0.0801
1 9 -5 0.0554
0 -10 5 0.1008
3 11 0 0.0567
-1 -11 -1 0.1010
3 5 6 0.0530
-2 -11 2 0.0865

loop_
_geom_angle_atom_site_label_1
_geom_angle_atom_site_label_2
_geom_angle_atom_site_label_3
_geom_angle
_geom_angle_site_symmetry_1
_geom_angle_site_symmetry_3
_geom_angle_publ_flag
O1 Na1 Na1 44.18(2) 3_666 3_666 ?
O1 Na1 Na1 45.01(2) . 3_666 ?
O1 Na1 O1 89.19(3) . 3_666 ?
O1 Na1 N1 100.34(3) . . ?
O1 Na1 N1 163.08(4) 3_666 . ?
O1 Na1 C8 66.97(3) 3_666 3_666 ?
O1 Na1 C8 116.23(3) . 3_666 ?
O1 Na1 C13 98.51(3) . 3_666 ?
O1 Na1 C13 84.13(3) 3_666 3_666 ?
N1 Na1 Na1 143.30(3) . 3_666 ?
N1 Na1 C8 119.49(3) . 3_666 ?
N1 Na1 C13 107.95(3) . 3_666 ?
C8 Na1 Na1 91.79(3) 3_666 3_666 ?
C13 Na1 Na1 91.76(3) 3_666 3_666 ?
C13 Na1 C8 26.14(3) 3_666 3_666 ?
Na1 O1 Na1 90.81(3) . 3_666 ?
C1 O1 Na1 126.41(6) . 3_666 ?
C1 O1 Na1 142.73(6) . . ?
C34 N1 Na1 128.61(8) . . ?
C38 N1 Na1 114.36(7) . . ?
C38 N1 C34 116.70(10) . . ?
O1 C1 C2 120.99(9) . . ?
O1 C1 C6 121.73(9) . . ?
C6 C1 C2 117.23(9) . . ?
C1 C2 C7 116.34(9) . . ?
C3 C2 C1 120.52(9) . . ?
C3 C2 C7 122.85(9) . . ?
C2 C3 H3 119.0 . . ?
C4 C3 C2 122.01(9) . . ?
C4 C3 H3 119.0 . . ?
C3 C4 C5 117.55(9) . . ?
C3 C4 C20 121.40(9) . . ?
C5 C4 C20 121.05(9) . . ?
C4 C5 H5 118.9 . . ?
C6 C5 C4 122.19(9) . . ?
C6 C5 H5 118.9 . . ?
C1 C6 C21 117.11(9) . . ?
C5 C6 C1 120.49(9) . . ?
C5 C6 C21 122.13(9) . . ?
C2 C7 H7 106.8 . . ?
C2 C7 C8 109.98(8) . . ?
C2 C7 C14 113.48(8) . . ?
C8 C7 H7 106.8 . . ?
C8 C7 C14 112.51(8) . . ?
C14 C7 H7 106.8 . . ?
C7 C8 Na1 107.76(6) . 3_666 ?
C9 C8 Na1 88.84(6) . 3_666 ?
C9 C8 C7 121.13(9) . . ?
C13 C8 Na1 73.98(6) . 3_666 ?
C13 C8 C7 120.53(9) . . ?
C13 C8 C9 118.32(10) . . ?
C8 C9 H9 119.6 . . ?
C10 C9 C8 120.88(10) . . ?
C10 C9 H9 119.6 . . ?
C9 C10 H10 119.8 . . ?
C11 C10 C9 120.33(11) . . ?
C11 C10 H10 119.8 . . ?
C10 C11 H11 120.3 . . ?
C12 C11 C10 119.34(11) . . ?
C12 C11 H11 120.3 . . ?
C11 C12 H12 119.8 . . ?
C11 C12 C13 120.34(11) . . ?
C13 C12 H12 119.8 . . ?
Na1 C13 H13 103.7 3_666 . ?
C8 C13 Na1 79.89(6) . 3_666 ?
C8 C13 H13 119.6 . . ?
C12 C13 Na1 86.66(7) . 3_666 ?
C12 C13 C8 120.79(10) . . ?
C12 C13 H13 119.6 . . ?
C15 C14 C7 123.01(9) . . ?
C15 C14 C19 118.15(10) . . ?
C19 C14 C7 118.84(9) . . ?
C14 C15 H15 119.6 . . ?
C14 C15 C16 120.85(11) . . ?
C16 C15 H15 119.6 . . ?
C15 C16 H16 119.8 . . ?
C17 C16 C15 120.37(11) . . ?
C17 C16 H16 119.8 . . ?
C16 C17 H17 120.3 . . ?
C16 C17 C18 119.36(11) . . ?
C18 C17 H17 120.3 . . ?
C17 C18 H18 119.9 . . ?
C19 C18 C17 120.19(11) . . ?
C19 C18 H18 119.9 . . ?
C14 C19 H19 119.5 . . ?
C18 C19 C14 121.07(11) . . ?
C18 C19 H19 119.5 . . ?
C4 C20 H20A 109.5 . . ?
C4 C20 H20B 109.5 . . ?
C4 C20 H20C 109.5 . . ?
H20A C20 H20B 109.5 . . ?
H20A C20 H20C 109.5 . . ?
H20B C20 H20C 109.5 . . ?
C6 C21 H21 105.8 . . ?
C6 C21 C22 112.34(8) . . ?
C6 C21 C28 111.69(8) . . ?
C22 C21 H21 105.8 . . ?
C22 C21 C28 114.63(9) . . ?
C28 C21 H21 105.8 . . ?
C23 C22 C21 118.16(9) . . ?
C27 C22 C21 124.09(10) . . ?
C27 C22 C23 117.73(10) . . ?
C22 C23 H23 119.3 . . ?
C24 C23 C22 121.47(10) . . ?
C24 C23 H23 119.3 . . ?
C23 C24 H24 119.9 . . ?
C25 C24 C23 120.20(11) . . ?
C25 C24 H24 119.9 . . ?
C24 C25 H25 120.5 . . ?
C26 C25 C24 119.08(11) . . ?
C26 C25 H25 120.5 . . ?
C25 C26 H26 119.7 . . ?
C25 C26 C27 120.66(11) . . ?
C27 C26 H26 119.7 . . ?
C22 C27 C26 120.85(11) . . ?
C22 C27 H27 119.6 . . ?
C26 C27 H27 119.6 . . ?
C29 C28 C21 120.29(10) . . ?
C33 C28 C21 121.83(9) . . ?
C33 C28 C29 117.85(10) . . ?
C28 C29 H29 119.6 . . ?
C30 C29 C28 120.88(12) . . ?
C30 C29 H29 119.6 . . ?
C29 C30 H30 119.7 . . ?
C31 C30 C29 120.65(12) . . ?
C31 C30 H30 119.7 . . ?
C30 C31 H31 120.4 . . ?
C30 C31 C32 119.12(12) . . ?
C32 C31 H31 120.4 . . ?
C31 C32 H32 119.8 . . ?
C31 C32 C33 120.48(12) . . ?
C33 C32 H32 119.8 . . ?
C28 C33 H33 119.5 . . ?
C32 C33 C28 121.02(11) . . ?
C32 C33 H33 119.5 . . ?
N1 C34 H34 118.1 . . ?
N1 C34 C35 123.83(10) . . ?
C35 C34 H34 118.1 . . ?
C34 C35 H35 120.7 . . ?
C34 C35 C36 118.65(10) . . ?
C36 C35 H35 120.7 . . ?
C35 C36 H36 120.7 . . ?
C37 C36 C35 118.61(11) . . ?
C37 C36 H36 120.7 . . ?
C36 C37 H37 120.6 . . ?
C36 C37 C38 118.79(10) . . ?
C38 C37 H37 120.6 . . ?
N1 C38 C37 123.42(10) . . ?
N1 C38 H38 118.3 . . ?
C37 C38 H38 118.3 . . ?

loop_
_geom_bond_atom_site_label_1
_geom_bond_atom_site_label_2
_geom_bond_distance
_geom_bond_site_symmetry_2
_geom_bond_publ_flag
Na1 Na1 3.1933(8) 3_666 ?
Na1 O1 2.2255(8) . ?
Na1 O1 2.2586(8) 3_666 ?
Na1 N1 2.4524(10) . ?
Na1 C8 3.1166(11) 3_666 ?
Na1 C13 3.0430(12) 3_666 ?
O1 C1 1.3146(12) . ?
N1 C34 1.3413(15) . ?
N1 C38 1.3409(15) . ?
C1 C2 1.4249(14) . ?
C1 C6 1.4196(14) . ?
C2 C3 1.3947(14) . ?
C2 C7 1.5209(14) . ?
C3 H3 0.9500 . ?
C3 C4 1.3935(14) . ?
C4 C5 1.3964(14) . ?
C4 C20 1.5108(14) . ?
C5 H5 0.9500 . ?
C5 C6 1.3930(14) . ?
C6 C21 1.5205(14) . ?
C7 H7 1.0000 . ?
C7 C8 1.5243(14) . ?
C7 C14 1.5253(14) . ?
C8 C9 1.3948(15) . ?
C8 C13 1.3946(14) . ?
C9 H9 0.9500 . ?
C9 C10 1.3917(16) . ?
C10 H10 0.9500 . ?
C10 C11 1.3879(17) . ?
C11 H11 0.9500 . ?
C11 C12 1.3868(18) . ?
C12 H12 0.9500 . ?
C12 C13 1.3940(16) . ?
C13 H13 0.9500 . ?
C14 C15 1.3915(15) . ?
C14 C19 1.3964(15) . ?
C15 H15 0.9500 . ?
C15 C16 1.3951(15) . ?
C16 H16 0.9500 . ?
C16 C17 1.3829(18) . ?
C17 H17 0.9500 . ?
C17 C18 1.3898(18) . ?
C18 H18 0.9500 . ?
C18 C19 1.3883(16) . ?
C19 H19 0.9500 . ?
C20 H20A 0.9800 . ?
C20 H20B 0.9800 . ?
C20 H20C 0.9800 . ?
C21 H21 1.0000 . ?
C21 C22 1.5237(14) . ?
C21 C28 1.5323(14) . ?
C22 C23 1.3964(15) . ?
C22 C27 1.3950(15) . ?
C23 H23 0.9500 . ?
C23 C24 1.3898(16) . ?
C24 H24 0.9500 . ?
C24 C25 1.3892(18) . ?
C25 H25 0.9500 . ?
C25 C26 1.3842(18) . ?
C26 H26 0.9500 . ?
C26 C27 1.3964(16) . ?
C27 H27 0.9500 . ?
C28 C29 1.4001(16) . ?
C28 C33 1.3950(16) . ?
C29 H29 0.9500 . ?
C29 C30 1.3896(18) . ?
C30 H30 0.9500 . ?
C30 C31 1.384(2) . ?
C31 H31 0.9500 . ?
C31 C32 1.3853(19) . ?
C32 H32 0.9500 . ?
C32 C33 1.3926(16) . ?
C33 H33 0.9500 . ?
C34 H34 0.9500 . ?
C34 C35 1.3801(16) . ?
C35 H35 0.9500 . ?
C35 C36 1.3834(16) . ?
C36 H36 0.9500 . ?
C36 C37 1.3829(16) . ?
C37 H37 0.9500 . ?
C37 C38 1.3859(16) . ?
C38 H38 0.9500 . ?

loop_
_geom_torsion_atom_site_label_1
_geom_torsion_atom_site_label_2
_geom_torsion_atom_site_label_3
_geom_torsion_atom_site_label_4
_geom_torsion
_geom_torsion_site_symmetry_1
_geom_torsion_site_symmetry_2
_geom_torsion_site_symmetry_3
_geom_torsion_site_symmetry_4
_geom_torsion_publ_flag
Na1 O1 C1 C2 -93.01(13) . . . . ?
Na1 O1 C1 C2 83.76(11) 3_666 . . . ?
Na1 O1 C1 C6 89.61(13) . . . . ?
Na1 O1 C1 C6 -93.62(10) 3_666 . . . ?
Na1 N1 C34 C35 -173.20(8) . . . . ?
Na1 N1 C38 C37 173.65(9) . . . . ?
Na1 C8 C9 C10 71.50(10) 3_666 . . . ?
Na1 C8 C13 C12 -79.91(10) 3_666 . . . ?
O1 C1 C2 C3 -176.87(9) . . . . ?
O1 C1 C2 C7 -2.81(14) . . . . ?
O1 C1 C6 C5 176.70(9) . . . . ?
O1 C1 C6 C21 2.52(14) . . . . ?
N1 C34 C35 C36 0.30(18) . . . . ?
C1 C2 C3 C4 -0.15(15) . . . . ?
C1 C2 C7 C8 -69.08(11) . . . . ?
C1 C2 C7 C14 163.90(9) . . . . ?
C1 C6 C21 C22 -150.90(9) . . . . ?
C1 C6 C21 C28 78.69(11) . . . . ?
C2 C1 C6 C5 -0.77(14) . . . . ?
C2 C1 C6 C21 -174.95(9) . . . . ?
C2 C3 C4 C5 -0.20(15) . . . . ?
C2 C3 C4 C20 -179.40(10) . . . . ?
C2 C7 C8 Na1 61.71(8) . . . 3_666 ?
C2 C7 C8 C9 -38.00(13) . . . . ?
C2 C7 C8 C13 143.22(10) . . . . ?
C2 C7 C14 C15 112.62(11) . . . . ?
C2 C7 C14 C19 -67.11(12) . . . . ?
C3 C2 C7 C8 104.83(11) . . . . ?
C3 C2 C7 C14 -22.19(14) . . . . ?
C3 C4 C5 C6 0.04(15) . . . . ?
C4 C5 C6 C1 0.45(15) . . . . ?
C4 C5 C6 C21 174.34(9) . . . . ?
C5 C6 C21 C22 35.02(13) . . . . ?
C5 C6 C21 C28 -95.39(11) . . . . ?
C6 C1 C2 C3 0.63(14) . . . . ?
C6 C1 C2 C7 174.68(9) . . . . ?
C6 C21 C22 C23 73.08(12) . . . . ?
C6 C21 C22 C27 -105.44(11) . . . . ?
C6 C21 C28 C29 -179.22(10) . . . . ?
C6 C21 C28 C33 -1.45(14) . . . . ?
C7 C2 C3 C4 -173.81(9) . . . . ?
C7 C8 C9 C10 -178.37(10) . . . . ?
C7 C8 C13 Na1 -101.48(9) . . . 3_666 ?
C7 C8 C13 C12 178.60(10) . . . . ?
C7 C14 C15 C16 179.65(10) . . . . ?
C7 C14 C19 C18 179.90(10) . . . . ?
C8 C7 C14 C15 -13.06(14) . . . . ?
C8 C7 C14 C19 167.21(9) . . . . ?
C8 C9 C10 C11 -0.35(17) . . . . ?
C9 C8 C13 Na1 79.70(9) . . . 3_666 ?
C9 C8 C13 C12 -0.21(16) . . . . ?
C9 C10 C11 C12 0.02(17) . . . . ?
C10 C11 C12 C13 0.21(17) . . . . ?
C11 C12 C13 Na1 -76.25(11) . . . 3_666 ?
C11 C12 C13 C8 -0.11(17) . . . . ?
C13 C8 C9 C10 0.44(16) . . . . ?
C14 C7 C8 Na1 -170.74(6) . . . 3_666 ?
C14 C7 C8 C9 89.56(11) . . . . ?
C14 C7 C8 C13 -89.22(11) . . . . ?
C14 C15 C16 C17 0.26(17) . . . . ?
C15 C14 C19 C18 0.15(16) . . . . ?
C15 C16 C17 C18 0.57(17) . . . . ?
C16 C17 C18 C19 -1.03(18) . . . . ?
C17 C18 C19 C14 0.67(18) . . . . ?
C19 C14 C15 C16 -0.62(16) . . . . ?
C20 C4 C5 C6 179.25(9) . . . . ?
C21 C22 C23 C24 -179.25(10) . . . . ?
C21 C22 C27 C26 178.85(10) . . . . ?
C21 C28 C29 C30 178.13(11) . . . . ?
C21 C28 C33 C32 -178.03(10) . . . . ?
C22 C21 C28 C29 51.57(13) . . . . ?
C22 C21 C28 C33 -130.66(10) . . . . ?
C22 C23 C24 C25 0.71(17) . . . . ?
C23 C22 C27 C26 0.33(16) . . . . ?
C23 C24 C25 C26 -0.46(17) . . . . ?
C24 C25 C26 C27 0.16(17) . . . . ?
C25 C26 C27 C22 -0.10(17) . . . . ?
C27 C22 C23 C24 -0.63(16) . . . . ?
C28 C21 C22 C23 -158.03(9) . . . . ?
C28 C21 C22 C27 23.45(14) . . . . ?
C28 C29 C30 C31 -0.1(2) . . . . ?
C29 C28 C33 C32 -0.21(16) . . . . ?
C29 C30 C31 C32 -0.2(2) . . . . ?
C30 C31 C32 C33 0.27(19) . . . . ?
C31 C32 C33 C28 -0.06(18) . . . . ?
C33 C28 C29 C30 0.27(17) . . . . ?
C34 N1 C38 C37 -0.35(17) . . . . ?
C34 C35 C36 C37 0.13(17) . . . . ?
C35 C36 C37 C38 -0.63(17) . . . . ?
C36 C37 C38 N1 0.77(18) . . . . ?
C38 N1 C34 C35 -0.19(17) . . . . ?

loop_
_exptl_oxdiff_crystal_face_indexfrac_h
_exptl_oxdiff_crystal_face_indexfrac_k
_exptl_oxdiff_crystal_face_indexfrac_l
_exptl_oxdiff_crystal_face_x
_exptl_oxdiff_crystal_face_y
_exptl_oxdiff_crystal_face_z
-3.9140 -6.5531 -4.7658 -0.2132 -0.8962 -0.3892
6.9924 -3.9718 -4.8759 -0.0992 -0.4056 0.9087
-7.8684 0.4364 3.9538 -0.1138 0.1415 -0.9834
-1.9617 2.7593 -7.4865 0.6253 -0.7562 -0.1928
1.0000 -1.0000 2.0000 -0.1909 0.2096 0.1106
1.0882 9.4043 -5.1664 0.9829 -0.1461 0.1119
0.0460 -9.5895 4.8391 -0.9888 0.1466 0.0287
2.6341 11.0229 0.1790 0.8086 0.5357 0.2434
-1.3667 -11.4732 -0.6046 -0.8305 -0.5507 -0.0843
2.8747 5.4088 6.1878 0.0586 0.9639 0.2598
-1.6904 -11.2832 1.8313 -0.9433 -0.2989 -0.1446
